data_7226797
loop_
_publ_author_name
'Girgis, AS'
'Ismail, Nasser Saad'
'George, Riham F.'
'Serya, Rabah'
'Baselious, Fady N.'
'El-Manawaty, May'
'Shalaby, ElSayed M.'

_publ_section_title
;
 Rational design, synthesis and 2D-QSAR studies of antiproliferative
 tropane-based compounds
;
_journal_name_full 'RSC Adv.'
_journal_paper_doi 10.1039/C6RA21486J
_journal_year 2016
_chemical_absolute_configuration ad
_chemical_formula_moiety 'C28 H27 N3'
_chemical_formula_sum 'C28 H27 N3'
_chemical_formula_weight 405.54
_space_group_IT_number 33
_symmetry_cell_setting orthorhombic
_symmetry_space_group_name_Hall 'P -2n -2ac'
_symmetry_space_group_name_H-M 'P c 21 n'
_atom_sites_solution_hydrogens difmap
_atom_sites_solution_primary other
_audit_update_record
;
2016-08-14 deposited with the CCDC.
2016-10-06 downloaded from the CCDC.
;
_cell_angle_alpha 90
_cell_angle_beta 90
_cell_angle_gamma 90
_cell_formula_units_Z 4
_cell_length_a 6.02160(10)
_cell_length_b 18.9648(4)
_cell_length_c 19.6590(5)
_cell_measurement_reflns_used 987
_cell_measurement_temperature 298
_cell_measurement_theta_max 30
_cell_measurement_theta_min 3
_cell_volume 2245.03(8)
_computing_cell_refinement 'DENZO/SCALEPACK (Otwinowski & Minor, 1997)'
_computing_data_collection 'COLLECT (Nonius, 2001).'
_computing_data_reduction 'DENZO/SCALEPACK (Otwinowski & Minor, 1997)'
_computing_molecular_graphics 'CAMERON (Watkin et al., 1996)'
_computing_publication_material 'CRYSTALS (Betteridge et al., 2003)'
_computing_structure_refinement 'CRYSTALS (Betteridge et al., 2003)'
_computing_structure_solution 'Superflip (Palatinus & Chapuis, 2007)'
_diffrn_ambient_temperature 298
_diffrn_measured_fraction_theta_full 0.996
_diffrn_measured_fraction_theta_max 0.880
_diffrn_measurement_device Area
_diffrn_measurement_device_type 'Nonius KappaCCD'
_diffrn_measurement_method '\f & \w scans'
_diffrn_radiation_monochromator graphite
_diffrn_radiation_type 'Mo K\a'
_diffrn_radiation_wavelength 0.71073
_diffrn_reflns_av_R_equivalents 0.000
_diffrn_reflns_limit_h_max 9
_diffrn_reflns_limit_h_min 0
_diffrn_reflns_limit_k_max 28
_diffrn_reflns_limit_k_min 0
_diffrn_reflns_limit_l_max 28
_diffrn_reflns_limit_l_min 0
_diffrn_reflns_number 4030
_diffrn_reflns_theta_full 27.589
_diffrn_reflns_theta_max 33.646
_diffrn_reflns_theta_min 2.985
_diffrn_standards_number 0
_exptl_absorpt_coefficient_mu 0.071
_exptl_absorpt_correction_T_max 0.99
_exptl_absorpt_correction_T_min 0.72
_exptl_absorpt_correction_type multi-scan
_exptl_absorpt_process_details 'DENZO/SCALEPACK (Otwinowski & Minor, 1997)'
_exptl_crystal_colour yellow
_exptl_crystal_density_diffrn 1.200
_exptl_crystal_density_method 'not measured'
_exptl_crystal_description prismatic
_exptl_crystal_F_000 864
_exptl_crystal_size_max 0.300
_exptl_crystal_size_mid 0.250
_exptl_crystal_size_min 0.210
_refine_diff_density_max 0.16
_refine_diff_density_min -0.17
_refine_ls_abs_structure_details 'Flack (1983), 0 Friedel-pairs'
_refine_ls_abs_structure_Flack -11(11)
_refine_ls_extinction_coef 460(30)
_refine_ls_extinction_method 'Larson (1970), Equation 22'
_refine_ls_goodness_of_fit_ref 1.0670
_refine_ls_hydrogen_treatment constr
_refine_ls_matrix_type full
_refine_ls_number_parameters 282
_refine_ls_number_reflns 1254
_refine_ls_number_restraints 1
_refine_ls_R_factor_all 0.1819
_refine_ls_R_factor_gt 0.0376
_refine_ls_shift/su_max 0.0001725
_refine_ls_shift/su_mean 0.0000364
_refine_ls_structure_factor_coef Fsqd
_refine_ls_weighting_details
;
 Method, part 1, Chebychev polynomial, (Watkin, 1994, Prince, 1982) 
 [weight] = 1.0/[A~0~*T~0~(x)+A~1~*T~1~(x) ... +A~n-1~]*T~n-1~(x)] 
 where A~i~ are the Chebychev coefficients listed below and x= Fcalc/Fmax 
 Method = Robust Weighting (Prince, 1982) 
 W = [weight] * [1-(deltaF/6*sigmaF)^2^]^2^ 
 A~i~ are: 
 79.1 33.8 65.3 7.11 -7.81 
;
_refine_ls_weighting_scheme calc
_refine_ls_wR_factor_all 0.1017
_refine_ls_wR_factor_gt 0.0775
_refine_ls_wR_factor_ref 0.0775
_reflns_limit_h_max 9
_reflns_limit_h_min 0
_reflns_limit_k_max 28
_reflns_limit_k_min 0
_reflns_limit_l_max 28
_reflns_limit_l_min 0
_reflns_number_gt 1254
_reflns_number_total 4030
_reflns_threshold_expression I>2.0\s(I)
_oxford_diffrn_Wilson_B_factor 1.77
_oxford_diffrn_Wilson_scale 2.16
_oxford_refine_ls_r_factor_ref 0.0376
_oxford_refine_ls_scale 1.010(7)
_oxford_reflns_number_all 4030
_oxford_reflns_threshold_expression_ref I>2.0\s(I)
_cod_data_source_file c6ra21486j2.cif
_cod_data_source_block 1
_cod_original_cell_volume 2245.03(6)
_cod_original_sg_symbol_H-M 'P c 21 n '
_cod_database_code 7226797
_publcif_datablock.id {27ae4695-e908-40fb-90ac-31615b82e668}

loop_
_symmetry_equiv_pos_as_xyz
x,y,z
x+1/2,y+1/2,-z+1/2
-x+1/2,y,z+1/2
-x,y+1/2,-z

loop_
_atom_site_label
_atom_site_type_symbol
_atom_site_fract_x
_atom_site_fract_y
_atom_site_fract_z
_atom_site_U_iso_or_equiv
_atom_site_occupancy
_atom_site_adp_type
_atom_site_refinement_flags_posn
N1 N 0.1215(6) 0.6555(3) 0.28614(17) 0.0418 1.0000 Uani .
N2 N 0.2744(6) 0.7043(2) 0.31316(16) 0.0413 1.0000 Uani .
C3 C 0.3645(7) 0.6761(2) 0.36600(19) 0.0362 1.0000 Uani .
C4 C 0.5212(6) 0.7126(2) 0.4109(2) 0.0370 1.0000 Uani .
C5 C 0.6534(6) 0.7643(2) 0.3868(2) 0.0410 1.0000 Uani .
C6 C 0.7978(6) 0.8133(2) 0.4238(2) 0.0378 1.0000 Uani .
C7 C 0.7466(9) 0.8392(2) 0.4878(2) 0.0488 1.0000 Uani .
C8 C 0.8835(9) 0.8871(3) 0.5206(3) 0.0613 1.0000 Uani .
C9 C 1.0730(10) 0.9110(3) 0.4886(3) 0.0636 1.0000 Uani .
C10 C 1.1253(9) 0.8877(3) 0.4247(3) 0.0626 1.0000 Uani .
C11 C 0.9885(7) 0.8390(2) 0.3922(2) 0.0476 1.0000 Uani .
C12 C 0.5022(7) 0.6860(2) 0.4841(2) 0.0398 1.0000 Uani .
N13 N 0.4955(6) 0.6074(3) 0.48258(17) 0.0423 1.0000 Uani .
C14 C 0.5338(9) 0.5784(2) 0.5512(2) 0.0596 1.0000 Uani .
C15 C 0.2664(7) 0.5942(2) 0.4586(2) 0.0424 1.0000 Uani .
C16 C 0.2791(7) 0.6036(2) 0.3816(2) 0.0394 1.0000 Uani .
C17 C 0.0683(7) 0.6007(2) 0.3379(2) 0.0386 1.0000 Uani .
C18 C 0.0222(8) 0.5290(2) 0.3073(2) 0.0448 1.0000 Uani .
C19 C -0.1471(8) 0.4883(2) 0.3326(2) 0.0558 1.0000 Uani .
C20 C -0.1903(11) 0.4222(3) 0.3058(3) 0.0795 1.0000 Uani .
C21 C -0.0643(10) 0.3967(3) 0.2537(3) 0.0775 1.0000 Uani .
C22 C 0.1040(12) 0.4359(3) 0.2280(3) 0.0841 1.0000 Uani .
C23 C 0.1517(10) 0.5028(3) 0.2552(3) 0.0663 1.0000 Uani .
C24 C 0.1197(7) 0.6483(3) 0.4946(2) 0.0513 1.0000 Uani .
C25 C 0.2778(8) 0.7084(2) 0.5147(2) 0.0477 1.0000 Uani .
C26 C -0.0382(7) 0.6837(2) 0.24125(18) 0.0387 1.0000 Uani .
C27 C 0.0101(8) 0.7449(2) 0.2060(2) 0.0490 1.0000 Uani .
C28 C -0.1459(9) 0.7730(3) 0.1617(2) 0.0581 1.0000 Uani .
C29 C -0.3476(9) 0.7401(3) 0.1502(2) 0.0561 1.0000 Uani .
C30 C -0.3902(8) 0.6781(3) 0.1850(2) 0.0509 1.0000 Uani .
C31 C -0.2385(7) 0.6503(3) 0.2303(2) 0.0465 1.0000 Uani .
H51 H 0.6560 0.7692 0.3379 0.0481 1.0000 Uiso R
H71 H 0.6173 0.8215 0.5114 0.0554 1.0000 Uiso R
H81 H 0.8366 0.9054 0.5652 0.0720 1.0000 Uiso R
H91 H 1.1745 0.9419 0.5130 0.0778 1.0000 Uiso R
H101 H 1.2566 0.9065 0.4000 0.0745 1.0000 Uiso R
H111 H 1.0274 0.8205 0.3470 0.0579 1.0000 Uiso R
H121 H 0.6245 0.7028 0.5113 0.0419 1.0000 Uiso R
H141 H 0.5268 0.5284 0.5502 0.0779 1.0000 Uiso R
H142 H 0.6756 0.5928 0.5675 0.0779 1.0000 Uiso R
H143 H 0.4224 0.5956 0.5818 0.0779 1.0000 Uiso R
H151 H 0.2225 0.5460 0.4696 0.0465 1.0000 Uiso R
H161 H 0.3822 0.5696 0.3636 0.0439 1.0000 Uiso R
H171 H -0.0608 0.6156 0.3650 0.0427 1.0000 Uiso R
H191 H -0.2416 0.5086 0.3695 0.0657 1.0000 Uiso R
H201 H -0.3111 0.3923 0.3251 0.0958 1.0000 Uiso R
H211 H -0.0934 0.3500 0.2359 0.0944 1.0000 Uiso R
H221 H 0.1942 0.4181 0.1898 0.0956 1.0000 Uiso R
H231 H 0.2707 0.5334 0.2341 0.0708 1.0000 Uiso R
H241 H 0.0489 0.6299 0.5342 0.0586 1.0000 Uiso R
H242 H 0.0043 0.6655 0.4645 0.0586 1.0000 Uiso R
H251 H 0.2842 0.7150 0.5622 0.0521 1.0000 Uiso R
H252 H 0.2296 0.7527 0.4942 0.0521 1.0000 Uiso R
H271 H 0.1499 0.7685 0.2131 0.0564 1.0000 Uiso R
H281 H -0.1040 0.8156 0.1364 0.0648 1.0000 Uiso R
H291 H -0.4557 0.7607 0.1193 0.0711 1.0000 Uiso R
H301 H -0.5288 0.6529 0.1754 0.0579 1.0000 Uiso R
H311 H -0.2725 0.6076 0.2554 0.0522 1.0000 Uiso R

loop_
_atom_site_aniso_label
_atom_site_aniso_U_11
_atom_site_aniso_U_22
_atom_site_aniso_U_33
_atom_site_aniso_U_23
_atom_site_aniso_U_13
_atom_site_aniso_U_12
N1 0.0440(19) 0.0389(19) 0.0424(17) 0.0005(16) -0.0091(18) -0.0090(18)
N2 0.041(2) 0.0443(18) 0.0382(16) -0.0038(17) 0.0009(16) -0.0069(18)
C3 0.034(2) 0.037(2) 0.038(2) -0.0009(18) 0.003(2) -0.001(2)
C4 0.036(2) 0.035(2) 0.040(2) -0.0021(17) 0.0027(19) 0.000(2)
C5 0.043(2) 0.043(2) 0.0365(19) -0.0010(19) 0.0042(19) -0.003(2)
C6 0.041(2) 0.034(2) 0.038(2) 0.0008(16) -0.0022(19) -0.0009(18)
C7 0.059(3) 0.043(2) 0.044(2) -0.002(2) 0.003(2) -0.011(3)
C8 0.086(4) 0.049(3) 0.049(3) -0.011(2) 0.004(3) -0.014(3)
C9 0.074(4) 0.054(3) 0.064(3) -0.012(3) -0.008(3) -0.023(3)
C10 0.057(3) 0.059(3) 0.072(3) 0.000(3) 0.003(3) -0.020(3)
C11 0.052(3) 0.042(2) 0.049(2) -0.003(2) 0.004(2) -0.005(3)
C12 0.036(2) 0.043(3) 0.040(2) -0.004(2) -0.0007(19) 0.002(2)
N13 0.041(2) 0.041(2) 0.0456(19) 0.0026(16) -0.0057(18) -0.0004(19)
C14 0.060(3) 0.060(3) 0.059(3) 0.018(2) -0.018(3) -0.005(3)
C15 0.041(2) 0.041(2) 0.045(2) 0.0076(19) -0.006(2) -0.004(2)
C16 0.035(2) 0.0350(18) 0.048(2) -0.0066(19) -0.0035(19) 0.003(2)
C17 0.043(2) 0.035(2) 0.037(2) -0.0023(19) 0.0027(18) -0.0015(19)
C18 0.048(3) 0.039(2) 0.048(3) -0.002(2) -0.005(2) -0.002(2)
C19 0.057(3) 0.047(3) 0.064(3) 0.007(2) 0.005(2) -0.006(3)
C20 0.086(4) 0.044(3) 0.108(5) -0.001(3) 0.008(4) -0.021(3)
C21 0.097(4) 0.044(3) 0.092(4) -0.017(3) -0.011(4) -0.017(3)
C22 0.109(5) 0.061(4) 0.083(4) -0.032(3) 0.012(4) -0.004(4)
C23 0.075(4) 0.053(3) 0.071(3) -0.021(3) 0.018(3) -0.018(3)
C24 0.037(2) 0.075(3) 0.041(2) -0.001(2) 0.003(2) -0.009(3)
C25 0.047(3) 0.055(2) 0.041(2) -0.003(2) 0.004(2) 0.003(2)
C26 0.044(2) 0.043(2) 0.0293(19) -0.0050(18) -0.0020(19) 0.003(2)
C27 0.052(3) 0.050(2) 0.045(2) 0.003(2) -0.011(2) -0.012(3)
C28 0.070(3) 0.056(3) 0.049(3) 0.013(2) -0.012(3) -0.005(3)
C29 0.059(3) 0.067(3) 0.042(3) 0.005(2) -0.011(2) 0.004(3)
C30 0.044(2) 0.062(3) 0.046(2) -0.002(2) -0.002(2) -0.004(2)
C31 0.039(2) 0.055(2) 0.045(2) 0.007(2) -0.002(2) -0.007(2)

loop_
_atom_type_symbol
_atom_type_scat_dispersion_real
_atom_type_scat_dispersion_imag
_atom_type_scat_Cromer_Mann_a1
_atom_type_scat_Cromer_Mann_b1
_atom_type_scat_Cromer_Mann_a2
_atom_type_scat_Cromer_Mann_b2
_atom_type_scat_Cromer_Mann_a3
_atom_type_scat_Cromer_Mann_b3
_atom_type_scat_Cromer_Mann_a4
_atom_type_scat_Cromer_Mann_b4
_atom_type_scat_Cromer_Mann_c
_atom_type_scat_source
C 0.0033 0.0016 2.3100 20.8439 1.0200 10.2075 1.5886 0.5687 0.8650 51.6512 0.2156 'International Tables Vol C 4.2.6.8 and 6.1.1.4'
H 0.0000 0.0000 0.4930 10.5109 0.3229 26.1257 0.1402 3.1424 0.0408 57.7998 0.0030 'International Tables Vol C 4.2.6.8 and 6.1.1.4'
N 0.0061 0.0033 12.2126 0.0057 3.1322 9.8933 2.0125 28.9975 1.1663 0.5826 -11.5290 'International Tables Vol C 4.2.6.8 and 6.1.1.4'

loop_
_geom_angle_atom_site_label_1
_geom_angle_atom_site_label_2
_geom_angle_atom_site_label_3
_geom_angle
_geom_angle_publ_flag
N2 N1 C17 110.0(3) yes
N2 N1 C26 115.6(3) yes
C17 N1 C26 123.0(4) yes
N1 N2 C3 107.8(3) yes
N2 C3 C4 124.0(4) yes
N2 C3 C16 113.7(4) yes
C4 C3 C16 122.1(4) yes
C3 C4 C5 120.9(4) yes
C3 C4 C12 111.2(3) yes
C5 C4 C12 127.9(4) yes
C4 C5 C6 129.6(4) yes
C4 C5 H51 115.3 no
C6 C5 H51 115.1 no
C5 C6 C7 123.0(4) yes
C5 C6 C11 119.3(4) yes
C7 C6 C11 117.6(4) yes
C6 C7 C8 121.5(5) yes
C6 C7 H71 119.4 no
C8 C7 H71 119.0 no
C7 C8 C9 119.7(5) yes
C7 C8 H81 118.3 no
C9 C8 H81 121.9 no
C8 C9 C10 120.2(5) yes
C8 C9 H91 119.5 no
C10 C9 H91 120.1 no
C9 C10 C11 120.0(5) yes
C9 C10 H101 121.1 no
C11 C10 H101 118.9 no
C6 C11 C10 120.9(4) yes
C6 C11 H111 118.4 no
C10 C11 H111 120.7 no
C4 C12 N13 108.3(3) yes
C4 C12 C25 110.0(3) yes
N13 C12 C25 105.0(4) yes
C4 C12 H121 110.8 no
N13 C12 H121 111.2 no
C25 C12 H121 111.2 no
C12 N13 C14 110.5(4) yes
C12 N13 C15 101.6(4) yes
C14 N13 C15 112.0(4) yes
N13 C14 H141 110.3 no
N13 C14 H142 110.0 no
H141 C14 H142 109.4 no
N13 C14 H143 109.8 no
H141 C14 H143 108.8 no
H142 C14 H143 108.5 no
N13 C15 C16 104.4(3) yes
N13 C15 C24 106.2(4) yes
C16 C15 C24 114.2(3) yes
N13 C15 H151 109.9 no
C16 C15 H151 110.0 no
C24 C15 H151 111.7 no
C15 C16 C3 109.1(3) yes
C15 C16 C17 120.7(4) yes
C3 C16 C17 101.7(3) yes
C15 C16 H161 108.5 no
C3 C16 H161 108.6 no
C17 C16 H161 107.7 no
C16 C17 N1 100.3(3) yes
C16 C17 C18 114.0(4) yes
N1 C17 C18 113.3(3) yes
C16 C17 H171 109.9 no
N1 C17 H171 109.9 no
C18 C17 H171 109.1 no
C17 C18 C19 119.8(4) yes
C17 C18 C23 121.0(4) yes
C19 C18 C23 119.1(4) yes
C18 C19 C20 120.7(5) yes
C18 C19 H191 118.0 no
C20 C19 H191 121.2 no
C19 C20 C21 120.1(5) yes
C19 C20 H201 120.5 no
C21 C20 H201 119.3 no
C20 C21 C22 120.2(5) yes
C20 C21 H211 119.7 no
C22 C21 H211 120.0 no
C21 C22 C23 120.3(6) yes
C21 C22 H221 120.6 no
C23 C22 H221 119.0 no
C22 C23 C18 119.5(5) yes
C22 C23 H231 120.4 no
C18 C23 H231 119.9 no
C15 C24 C25 105.0(3) yes
C15 C24 H241 113.0 no
C25 C24 H241 109.8 no
C15 C24 H242 111.1 no
C25 C24 H242 110.6 no
H241 C24 H242 107.5 no
C12 C25 C24 103.8(3) yes
C12 C25 H251 112.9 no
C24 C25 H251 112.3 no
C12 C25 H252 109.7 no
C24 C25 H252 110.4 no
H251 C25 H252 107.8 no
N1 C26 C27 119.2(4) yes
N1 C26 C31 121.3(4) yes
C27 C26 C31 119.4(4) yes
C26 C27 C28 119.7(4) yes
C26 C27 H271 120.1 no
C28 C27 H271 120.2 no
C27 C28 C29 121.6(4) yes
C27 C28 H281 117.4 no
C29 C28 H281 120.9 no
C28 C29 C30 117.7(4) yes
C28 C29 H291 120.6 no
C30 C29 H291 121.7 no
C29 C30 C31 121.3(5) yes
C29 C30 H301 118.5 no
C31 C30 H301 120.1 no
C30 C31 C26 120.2(4) yes
C30 C31 H311 120.5 no
C26 C31 H311 119.3 no

loop_
_geom_bond_atom_site_label_1
_geom_bond_atom_site_label_2
_geom_bond_distance
_geom_bond_publ_flag
N1 N2 1.409(5) yes
N1 C17 1.489(6) yes
N1 C26 1.410(5) yes
N2 C3 1.289(5) yes
C3 C4 1.466(5) yes
C3 C16 1.499(6) yes
C4 C5 1.348(5) yes
C4 C12 1.530(6) yes
C5 C6 1.465(5) yes
C5 H51 0.967 no
C6 C7 1.385(5) yes
C6 C11 1.394(6) yes
C7 C8 1.385(7) yes
C7 H71 0.966 no
C8 C9 1.380(7) yes
C8 H81 0.983 no
C9 C10 1.368(7) yes
C9 H91 0.973 no
C10 C11 1.394(6) yes
C10 H101 0.994 no
C11 H111 0.983 no
C12 N13 1.491(6) yes
C12 C25 1.539(6) yes
C12 H121 0.965 no
N13 C14 1.474(6) yes
N13 C15 1.479(5) yes
C14 H141 0.949 no
C14 H142 0.952 no
C14 H143 0.959 no
C15 C16 1.527(6) yes
C15 C24 1.527(6) yes
C15 H151 0.976 no
C16 C17 1.534(5) yes
C16 H161 0.963 no
C17 C18 1.513(6) yes
C17 H171 0.984 no
C18 C19 1.372(7) yes
C18 C23 1.380(7) yes
C19 C20 1.386(7) yes
C19 H191 0.999 no
C20 C21 1.363(8) yes
C20 H201 0.996 no
C21 C22 1.355(8) yes
C21 H211 0.969 no
C22 C23 1.407(7) yes
C22 H221 0.985 no
C23 H231 1.011 no
C24 C25 1.536(6) yes
C24 H241 0.955 no
C24 H242 0.969 no
C25 H251 0.943 no
C25 H252 0.977 no
C26 C27 1.382(6) yes
C26 C31 1.380(6) yes
C27 C28 1.387(6) yes
C27 H271 0.964 no
C28 C29 1.383(6) yes
C28 H281 0.983 no
C29 C30 1.385(7) yes
C29 H291 0.973 no
C30 C31 1.381(6) yes
C30 H301 0.980 no
C31 H311 0.969 no

loop_
_geom_hbond_atom_site_label_D
_geom_hbond_atom_site_label_H
_geom_hbond_atom_site_label_A
_geom_hbond_angle_DHA
_geom_hbond_distance_DH
_geom_hbond_distance_HA
_geom_hbond_distance_DA
_geom_hbond_publ_flag
C31 H311 C18 123.25(14) 0.969 2.532 3.169(7) yes

loop_
_publcif_info_exptl_table_extra_item
sin_theta_over_lambda_max
